data_7050559
loop_
_publ_author_name
'Jos\'e Carranza'
'Conor Brennan'
'Jorunn Sletten'
'Brita Vangdal'
'Paul Rillema'
'Francesc Lloret'
'Miguel Julve'

_publ_section_title
;
 Syntheses, crystal structures and magnetic properties of new oxalato-,
 croconato- and squarato-containing copper(II) complexes
;
_journal_issue 12
_journal_name_full 'New J. Chem.'
_journal_page_first 1775
_journal_page_last 1783
_journal_paper_doi 10.1039/b301212n
_journal_volume 27
_journal_year 2003
_chemical_formula_sum 'C8 H10 Cu N4 O6'
_chemical_formula_weight 321.74
_chemical_name_systematic
;
?
;
_space_group_IT_number 2
_symmetry_cell_setting triclinic
_symmetry_space_group_name_Hall '-P 1'
_symmetry_space_group_name_H-M 'P -1'
_atom_sites_solution_hydrogens 'geom if bound to C or N, difmap if bound to O'
_atom_sites_solution_primary direct
_atom_sites_solution_secondary difmap
_audit_creation_method SHELXL-97
_cell_angle_alpha 102.2660(10)
_cell_angle_beta 106.7790(10)
_cell_angle_gamma 103.5270(10)
_cell_formula_units_Z 2
_cell_length_a 6.9893(4)
_cell_length_b 9.2227(5)
_cell_length_c 9.8112(5)
_cell_measurement_reflns_used 3274
_cell_measurement_temperature 153(2)
_cell_measurement_theta_max 29
_cell_measurement_theta_min 2.4
_cell_volume 561.45(5)
_computing_cell_refinement 'SAINT, version 6.02A'
_computing_data_collection 'SMART, version 5.054'
_computing_data_reduction 'SAINT, version 6.02A'
_computing_molecular_graphics 'XP, version 5.1'
_computing_publication_material 'XCIF, version 5.10'
_computing_structure_refinement 'SHELXL-97 (Sheldrick, 1997)'
_computing_structure_solution 'SHELXS-97 (Sheldrick, 1990)'
_diffrn_ambient_temperature 153(2)
_diffrn_measured_fraction_theta_full 0.995
_diffrn_measured_fraction_theta_max 0.995
_diffrn_measurement_device_type '2K SMART CCD'
_diffrn_measurement_method 'omega scan'
_diffrn_radiation_monochromator graphite
_diffrn_radiation_source 'fine-focus sealed tube'
_diffrn_radiation_type MoK\a
_diffrn_radiation_wavelength 0.71073
_diffrn_reflns_av_R_equivalents 0.0176
_diffrn_reflns_av_sigmaI/netI 0.0364
_diffrn_reflns_limit_h_max 9
_diffrn_reflns_limit_h_min -6
_diffrn_reflns_limit_k_max 12
_diffrn_reflns_limit_k_min -12
_diffrn_reflns_limit_l_max 13
_diffrn_reflns_limit_l_min -13
_diffrn_reflns_number 4689
_diffrn_reflns_theta_full 29.01
_diffrn_reflns_theta_max 29.01
_diffrn_reflns_theta_min 2.38
_diffrn_standards_decay_% 1
_diffrn_standards_number '50 first frames remeasured at end of experiment'
_exptl_absorpt_coefficient_mu 1.978
_exptl_absorpt_correction_T_max 'see above'
_exptl_absorpt_correction_T_min 'Tmin/tmax ratio 0.798486'
_exptl_absorpt_correction_type 'empirical, SADABS'
_exptl_crystal_colour green
_exptl_crystal_density_diffrn 1.903
_exptl_crystal_density_method 'not measured'
_exptl_crystal_description needle
_exptl_crystal_F_000 326
_exptl_crystal_size_max 0.45
_exptl_crystal_size_mid 0.20
_exptl_crystal_size_min 0.10
_refine_diff_density_max 0.440
_refine_diff_density_min -0.328
_refine_diff_density_rms 0.079
_refine_ls_extinction_method none
_refine_ls_goodness_of_fit_ref 1.074
_refine_ls_hydrogen_treatment 'riding model'
_refine_ls_matrix_type full
_refine_ls_number_parameters 182
_refine_ls_number_reflns 2979
_refine_ls_number_restraints 0
_refine_ls_restrained_S_all 1.074
_refine_ls_R_factor_all 0.0395
_refine_ls_R_factor_gt 0.0304
_refine_ls_shift/su_max 0.001
_refine_ls_shift/su_mean 0.000
_refine_ls_structure_factor_coef Fsqd
_refine_ls_weighting_details 'calc w=1/[\s^2^(Fo^2^)+(0.0282P)^2^+0.2590P] where P=(Fo^2^+2Fc^2^)/3'
_refine_ls_weighting_scheme calc
_refine_ls_wR_factor_gt 0.0686
_refine_ls_wR_factor_ref 0.0709
_reflns_number_gt 2556
_reflns_number_total 2979
_reflns_threshold_expression >2sigma(I)
_cod_data_source_file b301212n.txt
_cod_data_source_block 22jc
_cod_database_code 7050559

loop_
_symmetry_equiv_pos_as_xyz
'x, y, z'
'-x, -y, -z'

loop_
_atom_site_label
_atom_site_type_symbol
_atom_site_fract_x
_atom_site_fract_y
_atom_site_fract_z
_atom_site_U_iso_or_equiv
_atom_site_adp_type
_atom_site_occupancy
_atom_site_symmetry_multiplicity
_atom_site_calc_flag
_atom_site_refinement_flags
_atom_site_disorder_assembly
_atom_site_disorder_group
Cu1 Cu 0.27885(4) 0.15141(3) -0.12490(3) 0.01582(8) Uani 1 1 d . . .
O1 O 0.2063(2) 0.30218(17) 0.00704(16) 0.0189(3) Uani 1 1 d . . .
O2 O 0.2476(2) 0.02681(17) 0.01143(15) 0.0176(3) Uani 1 1 d . . .
O3 O 0.2304(3) 0.06206(18) 0.23984(16) 0.0226(3) Uani 1 1 d . . .
O4 O 0.1752(3) 0.34708(18) 0.23130(16) 0.0223(3) Uani 1 1 d . . .
O5 O 0.6284(2) 0.23980(17) -0.00706(16) 0.0197(3) Uani 1 1 d . . .
H51 H 0.6667 0.1634 -0.0176 0.029(7) Uiso 1 1 d R . .
H52 H 0.6850 0.2780 -0.0671 0.043(8) Uiso 1 1 d R . .
O6 O 0.8457(3) 0.36457(19) -0.17126(17) 0.0248(3) Uani 1 1 d . . .
H61 H 0.9663 0.3671 -0.1243 0.044(9) Uiso 1 1 d R . .
H62 H 0.8608 0.4536 -0.1839 0.049(9) Uiso 1 1 d R . .
N1 N 0.2521(3) -0.0204(2) -0.30133(19) 0.0168(3) Uani 1 1 d . . .
N2 N 0.2910(3) 0.2781(2) -0.26408(18) 0.0165(3) Uani 1 1 d . . .
N3 N 0.2903(3) 0.2845(2) -0.48730(19) 0.0193(4) Uani 1 1 d . . .
H31 H 0.2849 0.2546 -0.5779 0.057(10) Uiso 1 1 calc R . .
N4 N 0.2389(3) -0.0833(2) -0.53419(19) 0.0177(4) Uani 1 1 d . . .
H41 H 0.2394 -0.0746 -0.6197 0.038(8) Uiso 1 1 calc R . .
C1 C 0.2007(3) 0.2662(2) 0.1252(2) 0.0164(4) Uani 1 1 d . . .
C2 C 0.2290(3) 0.1039(2) 0.1289(2) 0.0167(4) Uani 1 1 d . . .
C3 C 0.3131(3) 0.4291(2) -0.2696(2) 0.0198(4) Uani 1 1 d . . .
H3 H 0.3262 0.5136 -0.1924 0.026(7) Uiso 1 1 calc R . .
C4 C 0.3124(4) 0.4329(3) -0.4077(2) 0.0227(5) Uani 1 1 d . . .
H4 H 0.3246 0.5201 -0.4418 0.023(6) Uiso 1 1 calc R . .
C5 C 0.2788(3) 0.1953(2) -0.3970(2) 0.0153(4) Uani 1 1 d . . .
C6 C 0.2575(3) 0.0315(2) -0.4173(2) 0.0159(4) Uani 1 1 d . . .
C7 C 0.2271(3) -0.1778(2) -0.3484(2) 0.0200(4) Uani 1 1 d . . .
H7 H 0.2173 -0.2458 -0.2911 0.021(6) Uiso 1 1 calc R . .
C8 C 0.2190(4) -0.2179(3) -0.4929(2) 0.0205(4) Uani 1 1 d . . .
H8 H 0.2032 -0.3166 -0.5515 0.020(6) Uiso 1 1 calc R . .

loop_
_atom_site_aniso_label
_atom_site_aniso_U_11
_atom_site_aniso_U_22
_atom_site_aniso_U_33
_atom_site_aniso_U_23
_atom_site_aniso_U_13
_atom_site_aniso_U_12
Cu1 0.02306(14) 0.01758(13) 0.01114(12) 0.00697(9) 0.00821(10) 0.00913(10)
O1 0.0296(8) 0.0197(7) 0.0148(7) 0.0092(6) 0.0115(6) 0.0134(7)
O2 0.0254(8) 0.0178(7) 0.0142(7) 0.0076(6) 0.0093(6) 0.0098(6)
O3 0.0341(9) 0.0257(8) 0.0150(7) 0.0121(6) 0.0122(7) 0.0125(7)
O4 0.0343(9) 0.0234(8) 0.0157(7) 0.0072(6) 0.0133(7) 0.0137(7)
O5 0.0223(8) 0.0195(7) 0.0199(7) 0.0075(6) 0.0080(6) 0.0094(6)
O6 0.0287(9) 0.0259(9) 0.0232(8) 0.0105(7) 0.0095(7) 0.0116(7)
N1 0.0213(9) 0.0183(8) 0.0144(8) 0.0066(7) 0.0080(7) 0.0090(7)
N2 0.0218(9) 0.0169(8) 0.0127(8) 0.0056(7) 0.0075(7) 0.0069(7)
N3 0.0261(9) 0.0222(9) 0.0133(8) 0.0083(7) 0.0098(7) 0.0083(8)
N4 0.0211(9) 0.0212(9) 0.0124(8) 0.0052(7) 0.0067(7) 0.0088(7)
C1 0.0178(10) 0.0200(10) 0.0131(9) 0.0061(8) 0.0056(8) 0.0077(8)
C2 0.0166(9) 0.0198(10) 0.0140(9) 0.0061(8) 0.0049(8) 0.0062(8)
C3 0.0255(11) 0.0162(10) 0.0182(10) 0.0057(8) 0.0076(9) 0.0074(9)
C4 0.0313(12) 0.0185(10) 0.0212(11) 0.0096(9) 0.0104(9) 0.0084(9)
C5 0.0175(9) 0.0169(9) 0.0127(9) 0.0059(7) 0.0055(8) 0.0060(8)
C6 0.0166(9) 0.0193(10) 0.0130(9) 0.0052(8) 0.0057(8) 0.0072(8)
C7 0.0267(11) 0.0178(10) 0.0181(10) 0.0074(8) 0.0085(9) 0.0094(9)
C8 0.0265(11) 0.0187(10) 0.0188(10) 0.0055(8) 0.0083(9) 0.0115(9)

loop_
_atom_type_symbol
_atom_type_description
_atom_type_scat_dispersion_real
_atom_type_scat_dispersion_imag
_atom_type_scat_source
C C 0.0033 0.0016 'International Tables Vol C Tables 4.2.6.8 and 6.1.1.4'
H H 0.0000 0.0000 'International Tables Vol C Tables 4.2.6.8 and 6.1.1.4'
N N 0.0061 0.0033 'International Tables Vol C Tables 4.2.6.8 and 6.1.1.4'
O O 0.0106 0.0060 'International Tables Vol C Tables 4.2.6.8 and 6.1.1.4'
Cu Cu 0.3201 1.2651 'International Tables Vol C Tables 4.2.6.8 and 6.1.1.4'

loop_
_geom_angle_atom_site_label_1
_geom_angle_atom_site_label_2
_geom_angle_atom_site_label_3
_geom_angle
_geom_angle_site_symmetry_1
_geom_angle_site_symmetry_3
_geom_angle_publ_flag
O1 Cu1 O2 84.36(6) . . ?
O1 Cu1 N2 93.34(6) . . ?
O2 Cu1 N2 176.14(7) . . ?
O1 Cu1 N1 160.90(7) . . ?
O2 Cu1 N1 98.64(6) . . ?
N2 Cu1 N1 82.54(7) . . ?
O1 Cu1 O5 98.11(6) . . ?
O2 Cu1 O5 90.58(6) . . ?
N2 Cu1 O5 92.81(6) . . ?
N1 Cu1 O5 100.70(6) . . ?
O1 Cu1 O3 85.00(5) . 2 ?
O2 Cu1 O3 71.80(5) . 2 ?
N2 Cu1 O3 104.95(6) . 2 ?
N1 Cu1 O3 78.14(6) . 2 ?
O5 Cu1 O3 161.80(4) . 2 ?
C1 O1 Cu1 112.74(13) . . ?
C2 O2 Cu1 112.40(12) . . ?
Cu1 O5 H51 105.6 . . ?
Cu1 O5 H52 107.5 . . ?
H51 O5 H52 95.0 . . ?
H61 O6 H62 104.5 . . ?
C6 N1 C7 105.79(17) . . ?
C6 N1 Cu1 111.68(13) . . ?
C7 N1 Cu1 142.52(14) . . ?
C5 N2 C3 106.34(16) . . ?
C5 N2 Cu1 112.74(13) . . ?
C3 N2 Cu1 140.90(14) . . ?
C5 N3 C4 106.91(17) . . ?
C5 N3 H31 126.5 . . ?
C4 N3 H31 126.5 . . ?
C6 N4 C8 107.49(17) . . ?
C6 N4 H41 126.3 . . ?
C8 N4 H41 126.3 . . ?
O4 C1 O1 125.78(19) . . ?
O4 C1 C2 119.45(17) . . ?
O1 C1 C2 114.77(16) . . ?
O3 C2 O2 126.51(19) . . ?
O3 C2 C1 118.90(18) . . ?
O2 C2 C1 114.59(16) . . ?
C4 C3 N2 108.09(18) . . ?
C4 C3 H3 126.0 . . ?
N2 C3 H3 126.0 . . ?
C3 C4 N3 107.48(18) . . ?
C3 C4 H4 126.3 . . ?
N3 C4 H4 126.3 . . ?
N2 C5 N3 111.18(17) . . ?
N2 C5 C6 116.39(17) . . ?
N3 C5 C6 132.42(18) . . ?
N1 C6 N4 111.37(17) . . ?
N1 C6 C5 116.64(17) . . ?
N4 C6 C5 131.99(18) . . ?
C8 C7 N1 109.00(18) . . ?
C8 C7 H7 125.5 . . ?
N1 C7 H7 125.5 . . ?
C7 C8 N4 106.35(18) . . ?
C7 C8 H8 126.8 . . ?
N4 C8 H8 126.8 . . ?

loop_
_geom_bond_atom_site_label_1
_geom_bond_atom_site_label_2
_geom_bond_distance
_geom_bond_site_symmetry_2
_geom_bond_publ_flag
Cu1 O1 1.9521(14) . ?
Cu1 O2 1.9651(13) . ?
Cu1 N2 1.9836(16) . ?
Cu1 N1 2.0127(17) . ?
Cu1 O5 2.2378(15) . ?
Cu1 O3 3.3583(17) 2 ?
O1 C1 1.281(2) . ?
O2 C2 1.278(2) . ?
O3 C2 1.228(2) . ?
O4 C1 1.229(2) . ?
O5 H51 0.8068 . ?
O5 H52 0.8852 . ?
O6 H61 0.8282 . ?
O6 H62 0.8433 . ?
N1 C6 1.331(2) . ?
N1 C7 1.379(3) . ?
N2 C5 1.332(2) . ?
N2 C3 1.380(3) . ?
N3 C5 1.337(2) . ?
N3 C4 1.373(3) . ?
N3 H31 0.8600 . ?
N4 C6 1.337(2) . ?
N4 C8 1.375(3) . ?
N4 H41 0.8600 . ?
C1 C2 1.562(3) . ?
C3 C4 1.361(3) . ?
C3 H3 0.9300 . ?
C4 H4 0.9300 . ?
C5 C6 1.447(3) . ?
C7 C8 1.367(3) . ?
C7 H7 0.9300 . ?
C8 H8 0.9300 . ?
